data_7022230
loop_
_publ_author_name
'Wang, Yibin'
'Lei, Yinlin'
'Chi, Shuhui'
'Luo, Yunjie'

_publ_section_title
;
 Rare earth metal bis(silylamide) complexes bearing pyridyl-functionalized
 indenyl ligand: synthesis, structure and performance in the living
 polymerization of L-lactide and rac-lactide.
;
_journal_issue 5
_journal_name_full 'Dalton transactions (Cambridge, England : 2003)'
_journal_page_first 1862
_journal_page_last 1871
_journal_paper_doi 10.1039/c2dt32083e
_journal_volume 42
_journal_year 2013
_chemical_formula_moiety 'C26 H46 Lu N3 Si4'
_chemical_formula_sum 'C26 H46 Lu N3 Si4'
_chemical_formula_weight 687.99
_chemical_name_systematic
;
?
;
_space_group_IT_number 33
_symmetry_cell_setting orthorhombic
_symmetry_Int_Tables_number 33
_symmetry_space_group_name_Hall 'P 2c -2n'
_symmetry_space_group_name_H-M 'P n a 21'
_atom_sites_solution_hydrogens geom
_atom_sites_solution_primary direct
_atom_sites_solution_secondary difmap
_audit_creation_method SHELXL-97
_cell_angle_alpha 90.00
_cell_angle_beta 90.00
_cell_angle_gamma 90.00
_cell_formula_units_Z 4
_cell_length_a 16.314(5)
_cell_length_b 10.921(4)
_cell_length_c 18.668(6)
_cell_measurement_reflns_used 9673
_cell_measurement_temperature 223(2)
_cell_measurement_theta_max 27.5
_cell_measurement_theta_min 3.1
_cell_volume 3326.0(19)
_computing_cell_refinement CrystalClear
_computing_data_collection CrystalClear
_computing_data_reduction CrystalStructure
_computing_molecular_graphics 'Bruker XP'
_computing_publication_material 'Bruker SHELXTL'
_computing_structure_refinement 'SHELXL-97 (Sheldrick, 1997)'
_computing_structure_solution 'SHELXS-97 (Sheldrick, 1990)'
_diffrn_ambient_temperature 223(2)
_diffrn_detector_area_resol_mean 14.63
_diffrn_measured_fraction_theta_full 0.989
_diffrn_measured_fraction_theta_max 0.989
_diffrn_measurement_device_type 'Rigaku Saturn'
_diffrn_measurement_method \w
_diffrn_radiation_monochromator graphite
_diffrn_radiation_source 'fine-focus sealed tube'
_diffrn_radiation_type MoK\a
_diffrn_radiation_wavelength 0.71075
_diffrn_reflns_av_R_equivalents 0.0377
_diffrn_reflns_av_sigmaI/netI 0.0744
_diffrn_reflns_limit_h_max 19
_diffrn_reflns_limit_h_min -14
_diffrn_reflns_limit_k_max 13
_diffrn_reflns_limit_k_min -11
_diffrn_reflns_limit_l_max 22
_diffrn_reflns_limit_l_min -17
_diffrn_reflns_number 9575
_diffrn_reflns_theta_full 25.49
_diffrn_reflns_theta_max 25.49
_diffrn_reflns_theta_min 3.12
_exptl_absorpt_coefficient_mu 3.130
_exptl_absorpt_correction_T_max 0.391
_exptl_absorpt_correction_T_min 0.141
_exptl_absorpt_correction_type multi-scan
_exptl_absorpt_process_details 'Jacobson, R. (1998) Private communication'
_exptl_crystal_colour colorless
_exptl_crystal_density_diffrn 1.374
_exptl_crystal_density_method 'not measured'
_exptl_crystal_description block
_exptl_crystal_F_000 1400
_exptl_crystal_size_max 0.80
_exptl_crystal_size_mid 0.40
_exptl_crystal_size_min 0.30
_refine_diff_density_max 1.196
_refine_diff_density_min -0.853
_refine_diff_density_rms 0.103
_refine_ls_abs_structure_details 'Flack H D (1983), Acta Cryst. A39, 876-881'
_refine_ls_abs_structure_Flack 0.064(17)
_refine_ls_extinction_method none
_refine_ls_goodness_of_fit_ref 1.050
_refine_ls_hydrogen_treatment mixed
_refine_ls_matrix_type full
_refine_ls_number_parameters 250
_refine_ls_number_reflns 5270
_refine_ls_number_restraints 18
_refine_ls_restrained_S_all 1.050
_refine_ls_R_factor_all 0.0596
_refine_ls_R_factor_gt 0.0479
_refine_ls_shift/su_max 0.000
_refine_ls_shift/su_mean 0.000
_refine_ls_structure_factor_coef Fsqd
_refine_ls_weighting_details 'calc w=1/[\s^2^(Fo^2^)+(0.0483P)^2^+0.0000P] where P=(Fo^2^+2Fc^2^)/3'
_refine_ls_weighting_scheme calc
_refine_ls_wR_factor_gt 0.1036
_refine_ls_wR_factor_ref 0.1111
_reflns_number_gt 4395
_reflns_number_total 5270
_reflns_threshold_expression >2sigma(I)
_cod_data_source_file c2dt32083e.txt
_cod_data_source_block shelxl4
_cod_original_cell_volume 3325.8(18)
_cod_database_code 7022230

loop_
_symmetry_equiv_pos_as_xyz
'x, y, z'
'-x+1/2, y+1/2, z+1/2'
'x+1/2, -y+1/2, z'
'-x, -y, z+1/2'

loop_
_atom_site_label
_atom_site_type_symbol
_atom_site_fract_x
_atom_site_fract_y
_atom_site_fract_z
_atom_site_U_iso_or_equiv
_atom_site_adp_type
_atom_site_occupancy
_atom_site_symmetry_multiplicity
_atom_site_calc_flag
_atom_site_refinement_flags
_atom_site_disorder_assembly
_atom_site_disorder_group
Lu1 Lu 0.16580(2) 0.45737(3) 0.31417(5) 0.03962(13) Uani 1 1 d . A .
Si1 Si 0.1449(2) 0.3171(4) 0.48591(18) 0.0676(9) Uani 1 1 d D . .
H1 H 0.073(4) 0.399(8) 0.494(3) 0.081 Uiso 1 1 d D . .
Si2 Si 0.3045(2) 0.3675(3) 0.41205(17) 0.0556(8) Uani 1 1 d D . .
H2 H 0.327(6) 0.423(8) 0.343(3) 0.067 Uiso 1 1 d D . .
Si3 Si 0.1740(3) 0.1598(4) 0.2421(3) 0.1021(16) Uani 1 1 d D . .
H3 H 0.185(7) 0.110(11) 0.315(3) 0.122 Uiso 1 1 d D . .
Si4 Si 0.2326(2) 0.3867(5) 0.1649(2) 0.0823(12) Uani 1 1 d D . .
H4 H 0.227(8) 0.516(4) 0.188(6) 0.099 Uiso 1 1 d D . .
N1 N 0.2454(4) 0.6422(7) 0.3284(5) 0.046(2) Uani 1 1 d . . .
N2 N 0.2010(6) 0.3761(8) 0.4175(5) 0.050(2) Uani 1 1 d . A .
N3 N 0.1942(7) 0.3158(11) 0.2358(5) 0.067(3) Uani 1 1 d . A .
C1 C 0.0547(9) 0.6246(13) 0.3509(8) 0.0554(9) Uani 1 1 d . . .
C2 C 0.0211(7) 0.5019(12) 0.3648(7) 0.0554(9) Uani 1 1 d . A .
H2A H 0.0011 0.4734 0.4120 0.066 Uiso 1 1 calc R . .
C3 C 0.0084(6) 0.4407(9) 0.3004(6) 0.0554(9) Uani 1 1 d . . .
H3A H -0.0230 0.3638 0.2944 0.066 Uiso 1 1 calc R A .
C4 C 0.0300(8) 0.5229(11) 0.2451(7) 0.0554(9) Uani 1 1 d . A .
C5 C 0.0261(7) 0.5119(11) 0.1674(6) 0.0554(9) Uani 1 1 d . . .
H5 H 0.0081 0.4390 0.1457 0.066 Uiso 1 1 calc R A .
C6 C 0.0489(7) 0.6082(10) 0.1278(6) 0.0554(9) Uani 1 1 d . A .
H6 H 0.0451 0.6025 0.0776 0.066 Uiso 1 1 calc R . .
C7 C 0.0777(7) 0.7154(10) 0.1575(7) 0.0554(9) Uani 1 1 d . . .
H7 H 0.0929 0.7809 0.1276 0.066 Uiso 1 1 calc R A .
C8 C 0.0840(8) 0.7268(13) 0.2284(8) 0.0554(9) Uani 1 1 d . A .
H8 H 0.1063 0.7990 0.2477 0.066 Uiso 1 1 calc R . .
C9 C 0.0581(9) 0.6338(13) 0.2748(7) 0.0554(9) Uani 1 1 d . A .
C10 C 0.0753(8) 0.7145(11) 0.4104(7) 0.057(3) Uani 1 1 d . A .
C11 C 0.1666(7) 0.7049(10) 0.4340(5) 0.053(3) Uani 1 1 d . . .
H11A H 0.1759 0.7619 0.4737 0.064 Uiso 1 1 calc R A .
H11B H 0.1766 0.6219 0.4520 0.064 Uiso 1 1 calc R . .
C12 C 0.2270(7) 0.7315(11) 0.3770(6) 0.0633(14) Uani 1 1 d . A .
C13 C 0.2694(7) 0.8382(11) 0.3777(6) 0.0633(14) Uani 1 1 d . . .
H13 H 0.2559 0.8976 0.4122 0.076 Uiso 1 1 calc R A .
C14 C 0.3317(6) 0.8629(12) 0.3297(6) 0.0633(14) Uani 1 1 d . A .
H14 H 0.3606 0.9374 0.3312 0.076 Uiso 1 1 calc R . .
C15 C 0.3497(8) 0.7762(12) 0.2805(6) 0.0633(14) Uani 1 1 d . . .
H15 H 0.3912 0.7899 0.2464 0.076 Uiso 1 1 calc R A .
C16 C 0.3049(8) 0.6630(12) 0.2805(6) 0.0633(14) Uani 1 1 d . A .
H16 H 0.3176 0.6025 0.2464 0.076 Uiso 1 1 calc R . .
C17 C 0.0245(8) 0.6867(12) 0.4776(6) 0.068(3) Uani 1 1 d . . .
H17A H -0.0323 0.7090 0.4692 0.101 Uiso 1 1 calc R A .
H17B H 0.0456 0.7337 0.5177 0.101 Uiso 1 1 calc R . .
H17C H 0.0279 0.6001 0.4885 0.101 Uiso 1 1 calc R . .
C18 C 0.0572(9) 0.8470(10) 0.3863(8) 0.088(4) Uani 1 1 d . . .
H18A H 0.0029 0.8508 0.3652 0.132 Uiso 1 1 calc R A .
H18B H 0.0976 0.8722 0.3512 0.132 Uiso 1 1 calc R . .
H18C H 0.0597 0.9012 0.4274 0.132 Uiso 1 1 calc R . .
C19 C 0.0705(19) 0.199(3) 0.4597(19) 0.100(7) Uiso 0.50 1 d PD A 1
H19A H 0.0993 0.1238 0.4479 0.149 Uiso 0.50 1 calc PR A 1
H19B H 0.0397 0.2266 0.4184 0.149 Uiso 0.50 1 calc PR A 1
H19C H 0.0332 0.1836 0.4992 0.149 Uiso 0.50 1 calc PR A 1
C19' C 0.110(2) 0.1548(19) 0.4721(18) 0.100(7) Uiso 0.50 1 d PD A 2
H19D H 0.0937 0.1435 0.4226 0.149 Uiso 0.50 1 calc PR A 2
H19E H 0.0637 0.1379 0.5032 0.149 Uiso 0.50 1 calc PR A 2
H19F H 0.1545 0.0992 0.4835 0.149 Uiso 0.50 1 calc PR A 2
C20 C 0.2052(19) 0.261(3) 0.5630(13) 0.087(7) Uiso 0.50 1 d PD A 1
H20A H 0.2346 0.1873 0.5494 0.131 Uiso 0.50 1 calc PR A 1
H20B H 0.1685 0.2426 0.6025 0.131 Uiso 0.50 1 calc PR A 1
H20C H 0.2440 0.3233 0.5776 0.131 Uiso 0.50 1 calc PR A 1
C20' C 0.1935(19) 0.322(3) 0.5730(11) 0.087(7) Uiso 0.50 1 d PD A 2
H20D H 0.2380 0.2637 0.5746 0.131 Uiso 0.50 1 calc PR A 2
H20E H 0.1536 0.3026 0.6097 0.131 Uiso 0.50 1 calc PR A 2
H20F H 0.2149 0.4041 0.5814 0.131 Uiso 0.50 1 calc PR A 2
C21 C 0.3613(9) 0.4697(13) 0.4756(9) 0.081(4) Uani 1 1 d . A .
H21A H 0.3436 0.5537 0.4688 0.121 Uiso 1 1 calc R . .
H21B H 0.4197 0.4638 0.4663 0.121 Uiso 1 1 calc R . .
H21C H 0.3501 0.4446 0.5244 0.121 Uiso 1 1 calc R . .
C22 C 0.3509(10) 0.2097(14) 0.4191(8) 0.102(5) Uani 1 1 d . A .
H22A H 0.3140 0.1566 0.4455 0.153 Uiso 1 1 calc R . .
H22B H 0.4029 0.2147 0.4440 0.153 Uiso 1 1 calc R . .
H22C H 0.3595 0.1767 0.3715 0.153 Uiso 1 1 calc R . .
C23 C 0.263(2) 0.078(5) 0.199(3) 0.142(11) Uiso 0.50 1 d PD B 1
H23A H 0.3128 0.1227 0.2072 0.213 Uiso 0.50 1 calc PR B 1
H23B H 0.2531 0.0717 0.1473 0.213 Uiso 0.50 1 calc PR B 1
H23C H 0.2674 -0.0041 0.2186 0.213 Uiso 0.50 1 calc PR B 1
C23' C 0.236(3) 0.052(4) 0.187(3) 0.142(11) Uiso 0.50 1 d PD B 2
H23D H 0.2106 0.0431 0.1403 0.213 Uiso 0.50 1 calc PR B 2
H23E H 0.2383 -0.0267 0.2107 0.213 Uiso 0.50 1 calc PR B 2
H23F H 0.2909 0.0846 0.1814 0.213 Uiso 0.50 1 calc PR B 2
C24 C 0.0831(19) 0.120(4) 0.188(2) 0.129(11) Uiso 0.50 1 d PD B 1
H24A H 0.0355 0.1156 0.2194 0.194 Uiso 0.50 1 calc PR B 1
H24B H 0.0916 0.0418 0.1653 0.194 Uiso 0.50 1 calc PR B 1
H24C H 0.0743 0.1828 0.1523 0.194 Uiso 0.50 1 calc PR B 1
C24' C 0.0640(14) 0.111(4) 0.240(2) 0.129(11) Uiso 0.50 1 d PD B 2
H24D H 0.0343 0.1621 0.2058 0.194 Uiso 0.50 1 calc PR B 2
H24E H 0.0402 0.1202 0.2869 0.194 Uiso 0.50 1 calc PR B 2
H24F H 0.0606 0.0263 0.2248 0.194 Uiso 0.50 1 calc PR B 2
C25 C 0.187(3) 0.384(3) 0.0738(13) 0.081(6) Uiso 0.50 1 d PD A 1
H25A H 0.1774 0.2995 0.0594 0.122 Uiso 0.50 1 calc PR A 1
H25B H 0.2241 0.4224 0.0402 0.122 Uiso 0.50 1 calc PR A 1
H25C H 0.1352 0.4277 0.0742 0.122 Uiso 0.50 1 calc PR A 1
C25' C 0.178(3) 0.346(3) 0.0792(15) 0.081(6) Uiso 0.50 1 d PD A 2
H25D H 0.2063 0.2782 0.0560 0.122 Uiso 0.50 1 calc PR A 2
H25E H 0.1776 0.4160 0.0474 0.122 Uiso 0.50 1 calc PR A 2
H25F H 0.1221 0.3216 0.0899 0.122 Uiso 0.50 1 calc PR A 2
C26 C 0.3466(12) 0.399(4) 0.152(2) 0.095(8) Uiso 0.50 1 d PD A 1
H26A H 0.3733 0.3968 0.1988 0.143 Uiso 0.50 1 calc PR A 1
H26B H 0.3595 0.4749 0.1283 0.143 Uiso 0.50 1 calc PR A 1
H26C H 0.3657 0.3303 0.1237 0.143 Uiso 0.50 1 calc PR A 1
C26' C 0.3421(12) 0.339(3) 0.154(2) 0.095(8) Uiso 0.50 1 d PD A 2
H26D H 0.3761 0.3873 0.1866 0.143 Uiso 0.50 1 calc PR A 2
H26E H 0.3594 0.3532 0.1054 0.143 Uiso 0.50 1 calc PR A 2
H26F H 0.3476 0.2532 0.1660 0.143 Uiso 0.50 1 calc PR A 2

loop_
_atom_site_aniso_label
_atom_site_aniso_U_11
_atom_site_aniso_U_22
_atom_site_aniso_U_33
_atom_site_aniso_U_23
_atom_site_aniso_U_13
_atom_site_aniso_U_12
Lu1 0.03542(19) 0.0435(2) 0.0400(2) -0.0022(3) 0.0039(3) 0.00277(15)
Si1 0.071(2) 0.083(2) 0.0489(19) 0.0160(18) 0.0072(16) 0.0039(19)
Si2 0.0537(18) 0.0575(18) 0.0556(19) -0.0012(16) 0.0008(15) 0.0105(16)
Si3 0.146(5) 0.080(3) 0.080(3) -0.034(2) -0.021(3) 0.015(3)
Si4 0.059(2) 0.125(4) 0.062(2) -0.033(2) -0.0004(18) 0.013(2)
N1 0.024(3) 0.060(5) 0.055(7) 0.006(5) 0.005(4) -0.013(3)
N2 0.054(6) 0.055(6) 0.040(5) -0.005(4) -0.007(4) 0.008(5)
N3 0.068(7) 0.093(8) 0.039(5) -0.015(6) -0.008(5) 0.000(6)
C1 0.0453(18) 0.057(2) 0.064(2) 0.000(2) -0.002(2) 0.0031(17)
C2 0.0453(18) 0.057(2) 0.064(2) 0.000(2) -0.002(2) 0.0031(17)
C3 0.0453(18) 0.057(2) 0.064(2) 0.000(2) -0.002(2) 0.0031(17)
C4 0.0453(18) 0.057(2) 0.064(2) 0.000(2) -0.002(2) 0.0031(17)
C5 0.0453(18) 0.057(2) 0.064(2) 0.000(2) -0.002(2) 0.0031(17)
C6 0.0453(18) 0.057(2) 0.064(2) 0.000(2) -0.002(2) 0.0031(17)
C7 0.0453(18) 0.057(2) 0.064(2) 0.000(2) -0.002(2) 0.0031(17)
C8 0.0453(18) 0.057(2) 0.064(2) 0.000(2) -0.002(2) 0.0031(17)
C9 0.0453(18) 0.057(2) 0.064(2) 0.000(2) -0.002(2) 0.0031(17)
C10 0.063(8) 0.041(6) 0.065(8) -0.015(6) 0.012(6) 0.001(5)
C11 0.062(7) 0.052(6) 0.046(6) -0.007(5) -0.009(5) -0.016(5)
C12 0.056(3) 0.072(4) 0.062(3) 0.012(3) -0.005(3) -0.013(3)
C13 0.056(3) 0.072(4) 0.062(3) 0.012(3) -0.005(3) -0.013(3)
C14 0.056(3) 0.072(4) 0.062(3) 0.012(3) -0.005(3) -0.013(3)
C15 0.056(3) 0.072(4) 0.062(3) 0.012(3) -0.005(3) -0.013(3)
C16 0.056(3) 0.072(4) 0.062(3) 0.012(3) -0.005(3) -0.013(3)
C17 0.068(8) 0.073(8) 0.062(7) -0.021(6) 0.029(6) -0.005(7)
C18 0.085(10) 0.049(7) 0.129(13) -0.035(8) -0.020(9) 0.004(7)
C21 0.048(8) 0.086(10) 0.108(13) -0.022(9) -0.026(8) 0.007(7)
C22 0.113(13) 0.077(10) 0.117(13) -0.002(9) -0.009(10) 0.045(9)

loop_
_atom_type_symbol
_atom_type_description
_atom_type_scat_dispersion_real
_atom_type_scat_dispersion_imag
_atom_type_scat_source
C C 0.0033 0.0016 'International Tables Vol C Tables 4.2.6.8 and 6.1.1.4'
H H 0.0000 0.0000 'International Tables Vol C Tables 4.2.6.8 and 6.1.1.4'
N N 0.0061 0.0033 'International Tables Vol C Tables 4.2.6.8 and 6.1.1.4'
Lu Lu -0.4720 5.8584 'International Tables Vol C Tables 4.2.6.8 and 6.1.1.4'
Si Si 0.0817 0.0704 'International Tables Vol C Tables 4.2.6.8 and 6.1.1.4'

loop_
_geom_angle_atom_site_label_1
_geom_angle_atom_site_label_2
_geom_angle_atom_site_label_3
_geom_angle
N3 Lu1 N2 104.3(4)
N3 Lu1 N1 123.6(4)
N2 Lu1 N1 95.8(3)
N3 Lu1 C3 95.4(4)
N2 Lu1 C3 108.5(4)
N1 Lu1 C3 127.1(3)
N3 Lu1 C2 124.9(4)
N2 Lu1 C2 89.6(4)
N1 Lu1 C2 107.0(3)
C3 Lu1 C2 31.2(4)
N3 Lu1 C4 92.4(4)
N2 Lu1 C4 138.7(4)
N1 Lu1 C4 106.0(3)
C3 Lu1 C4 31.2(3)
C2 Lu1 C4 50.8(3)
N3 Lu1 C1 143.5(4)
N2 Lu1 C1 103.2(4)
N1 Lu1 C1 76.4(4)
C3 Lu1 C1 53.0(4)
C2 Lu1 C1 32.5(4)
C4 Lu1 C1 51.2(4)
N3 Lu1 C9 117.4(4)
N2 Lu1 C9 134.0(4)
N1 Lu1 C9 77.5(4)
C3 Lu1 C9 51.6(4)
C2 Lu1 C9 51.2(4)
C4 Lu1 C9 30.4(4)
C1 Lu1 C9 30.7(3)
N3 Lu1 Si2 90.9(3)
N2 Lu1 Si2 32.5(3)
N1 Lu1 Si2 78.8(2)
C3 Lu1 Si2 140.2(2)
C2 Lu1 Si2 121.0(3)
C4 Lu1 Si2 171.1(3)
C1 Lu1 Si2 124.6(3)
C9 Lu1 Si2 150.1(3)
N3 Lu1 Si4 30.9(3)
N2 Lu1 Si4 126.7(2)
N1 Lu1 Si4 96.8(2)
C3 Lu1 Si4 104.1(3)
C2 Lu1 Si4 134.3(3)
C4 Lu1 Si4 85.6(3)
C1 Lu1 Si4 130.1(3)
C9 Lu1 Si4 99.3(3)
Si2 Lu1 Si4 101.35(10)
N2 Si1 C20' 115.3(12)
N2 Si1 C19 115.0(12)
C20' Si1 C19 123.4(17)
N2 Si1 C20 115.2(12)
C20' Si1 C20 22.8(14)
C19 Si1 C20 109.0(16)
N2 Si1 C19' 114.7(11)
C20' Si1 C19' 106.6(16)
C19 Si1 C19' 26.0(14)
C20 Si1 C19' 87.4(16)
N2 Si1 H1 106(4)
C20' Si1 H1 103.7(11)
C19 Si1 H1 86(4)
C20 Si1 H1 123(2)
C19' Si1 H1 110(4)
N2 Si2 C21 115.0(6)
N2 Si2 C22 116.5(7)
C21 Si2 C22 107.6(7)
N2 Si2 Lu1 44.2(3)
C21 Si2 Lu1 123.4(4)
C22 Si2 Lu1 129.0(5)
N2 Si2 H2 106(4)
C21 Si2 H2 101(4)
C22 Si2 H2 110(4)
Lu1 Si2 H2 62(4)
N3 Si3 C24 110.2(15)
N3 Si3 C23' 118.6(18)
C24 Si3 C23' 89(2)
N3 Si3 C24' 117.2(15)
C24 Si3 C24' 31.6(14)
C23' Si3 C24' 109(2)
N3 Si3 C23 107.0(18)
C24 Si3 C23 106(2)
C23' Si3 C23 17(3)
C24' Si3 C23 126(2)
N3 Si3 H3 113(5)
C24 Si3 H3 121(5)
C23' Si3 H3 102(5)
C24' Si3 H3 92(5)
C23 Si3 H3 98(5)
N3 Si4 C25 124.8(13)
N3 Si4 C26' 108.4(13)
C25 Si4 C26' 106.5(19)
N3 Si4 C26 120.4(14)
C25 Si4 C26 107(2)
C26' Si4 C26 20.0(16)
N3 Si4 C25' 112.8(14)
C25 Si4 C25' 13.8(19)
C26' Si4 C25' 107.3(19)
C26 Si4 C25' 112.3(19)
N3 Si4 Lu1 42.5(4)
C25 Si4 Lu1 133.5(15)
C26' Si4 Lu1 120.0(12)
C26 Si4 Lu1 116.3(13)
C25' Si4 Lu1 131.2(15)
N3 Si4 H4 101(5)
C25 Si4 H4 105(5)
C26' Si4 H4 111(5)
C26 Si4 H4 92(5)
C25' Si4 H4 116(5)
Lu1 Si4 H4 59(5)
C16 N1 C12 118.8(9)
C16 N1 Lu1 117.3(8)
C12 N1 Lu1 123.5(6)
Si2 N2 Si1 124.1(6)
Si2 N2 Lu1 103.3(5)
Si1 N2 Lu1 132.2(6)
Si4 N3 Si3 125.7(6)
Si4 N3 Lu1 106.6(6)
Si3 N3 Lu1 127.6(6)
C9 C1 C2 104.8(13)
C9 C1 C10 132.4(15)
C2 C1 C10 122.8(12)
C9 C1 Lu1 76.4(10)
C2 C1 Lu1 71.0(7)
C10 C1 Lu1 118.7(9)
C3 C2 C1 110.0(11)
C3 C2 Lu1 74.4(7)
C1 C2 Lu1 76.5(8)
C3 C2 H2A 124.6
C1 C2 H2A 124.6
Lu1 C2 H2A 124.6
C2 C3 C4 106.8(9)
C2 C3 Lu1 74.5(7)
C4 C3 Lu1 77.3(7)
C2 C3 H3A 125.7
C4 C3 H3A 125.7
Lu1 C3 H3A 125.7
C9 C4 C3 109.8(11)
C9 C4 C5 118.6(11)
C3 C4 C5 131.6(11)
C9 C4 Lu1 76.7(8)
C3 C4 Lu1 71.5(6)
C5 C4 Lu1 119.8(8)
C6 C5 C4 118.2(11)
C6 C5 H5 120.9
C4 C5 H5 120.9
C5 C6 C7 122.7(11)
C5 C6 H6 118.7
C7 C6 H6 118.7
C8 C7 C6 120.3(12)
C8 C7 H7 119.8
C6 C7 H7 119.8
C7 C8 C9 121.5(14)
C7 C8 H8 119.2
C9 C8 H8 119.2
C8 C9 C4 118.6(13)
C8 C9 C1 132.8(16)
C4 C9 C1 108.6(14)
C8 C9 Lu1 119.2(10)
C4 C9 Lu1 72.9(7)
C1 C9 Lu1 72.8(10)
C1 C10 C17 110.5(11)
C1 C10 C18 110.5(11)
C17 C10 C18 108.7(11)
C1 C10 C11 112.0(10)
C17 C10 C11 105.8(11)
C18 C10 C11 109.2(11)
C12 C11 C10 114.8(9)
C12 C11 H11A 108.6
C10 C11 H11A 108.6
C12 C11 H11B 108.6
C10 C11 H11B 108.6
H11A C11 H11B 107.5
C13 C12 N1 120.6(11)
C13 C12 C11 120.1(12)
N1 C12 C11 119.0(10)
C12 C13 C14 122.4(13)
C12 C13 H13 118.8
C14 C13 H13 118.8
C15 C14 C13 117.6(11)
C15 C14 H14 121.2
C13 C14 H14 121.2
C14 C15 C16 119.5(12)
C14 C15 H15 120.2
C16 C15 H15 120.2
N1 C16 C15 121.0(12)
N1 C16 H16 119.5
C15 C16 H16 119.5
C10 C17 H17A 109.5
C10 C17 H17B 109.5
H17A C17 H17B 109.5
C10 C17 H17C 109.5
H17A C17 H17C 109.5
H17B C17 H17C 109.5
C10 C18 H18A 109.5
C10 C18 H18B 109.5
H18A C18 H18B 109.5
C10 C18 H18C 109.5
H18A C18 H18C 109.5
H18B C18 H18C 109.5
Si1 C19 H19A 109.5
Si1 C19 H19B 109.5
Si1 C19 H19C 109.5
Si1 C19' H19D 109.5
Si1 C19' H19E 109.5
H19D C19' H19E 109.5
Si1 C19' H19F 109.5
H19D C19' H19F 109.5
H19E C19' H19F 109.5
Si1 C20 H20A 109.5
Si1 C20 H20B 109.5
Si1 C20 H20C 109.5
Si1 C20' H20D 109.5
Si1 C20' H20E 109.5
H20D C20' H20E 109.5
Si1 C20' H20F 109.5
H20D C20' H20F 109.5
H20E C20' H20F 109.5
Si2 C21 H21A 109.5
Si2 C21 H21B 109.5
H21A C21 H21B 109.5
Si2 C21 H21C 109.5
H21A C21 H21C 109.5
H21B C21 H21C 109.5
Si2 C22 H22A 109.5
Si2 C22 H22B 109.5
H22A C22 H22B 109.5
Si2 C22 H22C 109.5
H22A C22 H22C 109.5
H22B C22 H22C 109.5
Si3 C23 H23A 109.5
Si3 C23 H23B 109.5
H23A C23 H23B 109.5
Si3 C23 H23C 109.5
H23A C23 H23C 109.5
H23B C23 H23C 109.5
Si3 C23' H23D 109.5
Si3 C23' H23E 109.5
H23D C23' H23E 109.5
Si3 C23' H23F 109.5
H23D C23' H23F 109.5
H23E C23' H23F 109.5
Si3 C24 H24A 109.5
Si3 C24 H24B 109.5
Si3 C24 H24C 109.5
Si3 C24' H24D 109.5
Si3 C24' H24E 109.5
H24D C24' H24E 109.5
Si3 C24' H24F 109.5
H24D C24' H24F 109.5
H24E C24' H24F 109.5
Si4 C25 H25A 109.5
Si4 C25 H25B 109.5
Si4 C25 H25C 109.5
Si4 C25' H25D 109.5
Si4 C25' H25E 109.5
H25D C25' H25E 109.5
Si4 C25' H25F 109.5
H25D C25' H25F 109.5
H25E C25' H25F 109.5
Si4 C26 H26A 109.5
Si4 C26 H26B 109.5
Si4 C26 H26C 109.5
Si4 C26' H26D 109.5
Si4 C26' H26E 109.5
H26D C26' H26E 109.5
Si4 C26' H26F 109.5
H26D C26' H26F 109.5
H26E C26' H26F 109.5

loop_
_geom_bond_atom_site_label_1
_geom_bond_atom_site_label_2
_geom_bond_distance
Lu1 N3 2.179(10)
Lu1 N2 2.199(9)
Lu1 N1 2.415(7)
Lu1 C3 2.587(10)
Lu1 C2 2.588(13)
Lu1 C4 2.661(13)
Lu1 C1 2.663(14)
Lu1 C9 2.709(14)
Lu1 Si2 3.070(3)
Lu1 Si4 3.090(4)
Si1 N2 1.698(10)
Si1 C20' 1.809(17)
Si1 C19 1.839(18)
Si1 C20 1.848(17)
Si1 C19' 1.880(18)
Si1 H1 1.483(10)
Si2 N2 1.694(10)
Si2 C21 1.874(13)
Si2 C22 1.886(14)
Si2 H2 1.481(10)
Si3 N3 1.739(12)
Si3 C24 1.840(18)
Si3 C23' 1.857(19)
Si3 C24' 1.870(18)
Si3 C23 1.886(19)
Si3 H3 1.481(10)
Si4 N3 1.656(12)
Si4 C25 1.857(17)
Si4 C26' 1.869(17)
Si4 C26 1.878(18)
Si4 C25' 1.886(17)
Si4 H4 1.481(10)
N1 C16 1.339(14)
N1 C12 1.365(15)
C1 C9 1.425(12)
C1 C2 1.470(19)
C1 C10 1.520(18)
C2 C3 1.391(16)
C2 H2A 0.9900
C3 C4 1.414(15)
C3 H3A 0.9900
C4 C9 1.409(19)
C4 C5 1.456(17)
C5 C6 1.339(15)
C5 H5 0.9400
C6 C7 1.378(16)
C6 H6 0.9400
C7 C8 1.334(18)
C7 H7 0.9400
C8 C9 1.400(19)
C8 H8 0.9400
C10 C17 1.534(16)
C10 C18 1.543(17)
C10 C11 1.558(16)
C11 C12 1.479(15)
C11 H11A 0.9800
C11 H11B 0.9800
C12 C13 1.356(16)
C13 C14 1.383(15)
C13 H13 0.9400
C14 C15 1.351(16)
C14 H14 0.9400
C15 C16 1.436(17)
C15 H15 0.9400
C16 H16 0.9400
C17 H17A 0.9700
C17 H17B 0.9700
C17 H17C 0.9700
C18 H18A 0.9700
C18 H18B 0.9700
C18 H18C 0.9700
C19 H19A 0.9700
C19 H19B 0.9700
C19 H19C 0.9700
C19' H19D 0.9700
C19' H19E 0.9700
C19' H19F 0.9700
C20 H20A 0.9700
C20 H20B 0.9700
C20 H20C 0.9700
C20' H20D 0.9700
C20' H20E 0.9700
C20' H20F 0.9700
C21 H21A 0.9700
C21 H21B 0.9700
C21 H21C 0.9700
C22 H22A 0.9700
C22 H22B 0.9700
C22 H22C 0.9700
C23 H23A 0.9700
C23 H23B 0.9700
C23 H23C 0.9700
C23' H23D 0.9700
C23' H23E 0.9700
C23' H23F 0.9700
C24 H24A 0.9700
C24 H24B 0.9700
C24 H24C 0.9700
C24' H24D 0.9700
C24' H24E 0.9700
C24' H24F 0.9700
C25 H25A 0.9700
C25 H25B 0.9700
C25 H25C 0.9700
C25' H25D 0.9700
C25' H25E 0.9700
C25' H25F 0.9700
C26 H26A 0.9700
C26 H26B 0.9700
C26 H26C 0.9700
C26' H26D 0.9700
C26' H26E 0.9700
C26' H26F 0.9700

loop_
_geom_torsion_atom_site_label_1
_geom_torsion_atom_site_label_2
_geom_torsion_atom_site_label_3
_geom_torsion_atom_site_label_4
_geom_torsion
N3 Lu1 Si2 N2 -115.8(6)
N1 Lu1 Si2 N2 120.2(5)
C3 Lu1 Si2 N2 -16.2(6)
C2 Lu1 Si2 N2 16.9(5)
C4 Lu1 Si2 N2 -4(2)
C1 Lu1 Si2 N2 55.5(6)
C9 Lu1 Si2 N2 82.0(8)
Si4 Lu1 Si2 N2 -145.1(4)
N3 Lu1 Si2 C21 151.5(7)
N2 Lu1 Si2 C21 -92.7(8)
N1 Lu1 Si2 C21 27.4(7)
C3 Lu1 Si2 C21 -108.9(8)
C2 Lu1 Si2 C21 -75.8(8)
C4 Lu1 Si2 C21 -96(2)
C1 Lu1 Si2 C21 -37.2(8)
C9 Lu1 Si2 C21 -10.7(9)
Si4 Lu1 Si2 C21 122.2(7)
N3 Lu1 Si2 C22 -26.3(8)
N2 Lu1 Si2 C22 89.5(8)
N1 Lu1 Si2 C22 -150.4(7)
C3 Lu1 Si2 C22 73.3(8)
C2 Lu1 Si2 C22 106.4(8)
C4 Lu1 Si2 C22 86(2)
C1 Lu1 Si2 C22 145.0(8)
C9 Lu1 Si2 C22 171.5(9)
Si4 Lu1 Si2 C22 -55.6(7)
N2 Lu1 Si4 N3 49.8(7)
N1 Lu1 Si4 N3 152.2(6)
C3 Lu1 Si4 N3 -76.7(6)
C2 Lu1 Si4 N3 -85.9(7)
C4 Lu1 Si4 N3 -102.1(6)
C1 Lu1 Si4 N3 -129.9(7)
C9 Lu1 Si4 N3 -129.3(7)
Si2 Lu1 Si4 N3 72.4(6)
N3 Lu1 Si4 C25 97.5(16)
N2 Lu1 Si4 C25 147.3(15)
N1 Lu1 Si4 C25 -110.3(15)
C3 Lu1 Si4 C25 20.8(15)
C2 Lu1 Si4 C25 11.6(16)
C4 Lu1 Si4 C25 -4.6(15)
C1 Lu1 Si4 C25 -32.4(16)
C9 Lu1 Si4 C25 -31.9(15)
Si2 Lu1 Si4 C25 169.8(15)
N3 Lu1 Si4 C26' -84.9(14)
N2 Lu1 Si4 C26' -35.0(14)
N1 Lu1 Si4 C26' 67.4(13)
C3 Lu1 Si4 C26' -161.6(13)
C2 Lu1 Si4 C26' -170.7(13)
C4 Lu1 Si4 C26' 173.0(13)
C1 Lu1 Si4 C26' 145.3(13)
C9 Lu1 Si4 C26' 145.8(13)
Si2 Lu1 Si4 C26' -12.5(13)
N3 Lu1 Si4 C26 -107.2(15)
N2 Lu1 Si4 C26 -57.4(15)
N1 Lu1 Si4 C26 45.0(14)
C3 Lu1 Si4 C26 176.0(14)
C2 Lu1 Si4 C26 166.9(15)
C4 Lu1 Si4 C26 150.6(14)
C1 Lu1 Si4 C26 122.9(15)
C9 Lu1 Si4 C26 123.4(15)
Si2 Lu1 Si4 C26 -34.9(14)
N3 Lu1 Si4 C25' 79.0(17)
N2 Lu1 Si4 C25' 128.8(16)
N1 Lu1 Si4 C25' -128.8(16)
C3 Lu1 Si4 C25' 2.3(16)
C2 Lu1 Si4 C25' -6.9(17)
C4 Lu1 Si4 C25' -23.1(16)
C1 Lu1 Si4 C25' -50.9(16)
C9 Lu1 Si4 C25' -50.3(16)
Si2 Lu1 Si4 C25' 151.4(16)
N3 Lu1 N1 C16 6.8(9)
N2 Lu1 N1 C16 118.2(8)
C3 Lu1 N1 C16 -123.3(8)
C2 Lu1 N1 C16 -150.4(8)
C4 Lu1 N1 C16 -97.3(8)
C1 Lu1 N1 C16 -139.5(9)
C9 Lu1 N1 C16 -108.0(9)
Si2 Lu1 N1 C16 90.4(8)
Si4 Lu1 N1 C16 -9.9(8)
N3 Lu1 N1 C12 179.2(8)
N2 Lu1 N1 C12 -69.4(9)
C3 Lu1 N1 C12 49.1(10)
C2 Lu1 N1 C12 22.0(9)
C4 Lu1 N1 C12 75.1(9)
C1 Lu1 N1 C12 32.8(8)
C9 Lu1 N1 C12 64.4(8)
Si2 Lu1 N1 C12 -97.2(8)
Si4 Lu1 N1 C12 162.5(8)
C21 Si2 N2 Si1 -73.0(9)
C22 Si2 N2 Si1 54.2(9)
Lu1 Si2 N2 Si1 173.9(9)
C21 Si2 N2 Lu1 113.1(7)
C22 Si2 N2 Lu1 -119.7(6)
C20' Si1 N2 Si2 34.0(14)
C19 Si1 N2 Si2 -119.2(14)
C20 Si1 N2 Si2 8.7(14)
C19' Si1 N2 Si2 -90.6(14)
C20' Si1 N2 Lu1 -154.0(13)
C19 Si1 N2 Lu1 52.8(15)
C20 Si1 N2 Lu1 -179.2(13)
C19' Si1 N2 Lu1 81.5(14)
N3 Lu1 N2 Si2 68.3(5)
N1 Lu1 N2 Si2 -58.5(4)
C3 Lu1 N2 Si2 169.2(4)
C2 Lu1 N2 Si2 -165.6(5)
C4 Lu1 N2 Si2 179.2(5)
C1 Lu1 N2 Si2 -135.8(5)
C9 Lu1 N2 Si2 -136.7(5)
Si4 Lu1 N2 Si2 44.4(5)
N3 Lu1 N2 Si1 -104.9(6)
N1 Lu1 N2 Si1 128.3(6)
C3 Lu1 N2 Si1 -4.1(7)
C2 Lu1 N2 Si1 21.2(7)
C4 Lu1 N2 Si1 5.9(10)
C1 Lu1 N2 Si1 51.0(7)
C9 Lu1 N2 Si1 50.0(9)
Si2 Lu1 N2 Si1 -173.2(10)
Si4 Lu1 N2 Si1 -128.8(5)
C25 Si4 N3 Si3 56.9(19)
C26' Si4 N3 Si3 -69.7(14)
C26 Si4 N3 Si3 -87.4(17)
C25' Si4 N3 Si3 49.0(17)
Lu1 Si4 N3 Si3 175.7(12)
C25 Si4 N3 Lu1 -118.8(17)
C26' Si4 N3 Lu1 114.6(13)
C26 Si4 N3 Lu1 96.9(16)
C25' Si4 N3 Lu1 -126.7(15)
C24 Si3 N3 Si4 -73.1(17)
C23' Si3 N3 Si4 28(2)
C24' Si3 N3 Si4 -106.8(16)
C23 Si3 N3 Si4 41(2)
C24 Si3 N3 Lu1 101.6(16)
C23' Si3 N3 Lu1 -158(2)
C24' Si3 N3 Lu1 67.9(16)
C23 Si3 N3 Lu1 -143.8(19)
N2 Lu1 N3 Si4 -140.8(6)
N1 Lu1 N3 Si4 -33.7(7)
C3 Lu1 N3 Si4 108.5(5)
C2 Lu1 N3 Si4 119.4(6)
C4 Lu1 N3 Si4 77.4(6)
C1 Lu1 N3 Si4 81.3(9)
C9 Lu1 N3 Si4 59.3(7)
Si2 Lu1 N3 Si4 -110.9(5)
N2 Lu1 N3 Si3 43.7(7)
N1 Lu1 N3 Si3 150.7(6)
C3 Lu1 N3 Si3 -67.0(7)
C2 Lu1 N3 Si3 -56.1(9)
C4 Lu1 N3 Si3 -98.2(7)
C1 Lu1 N3 Si3 -94.3(9)
C9 Lu1 N3 Si3 -116.3(7)
Si2 Lu1 N3 Si3 73.6(7)
Si4 Lu1 N3 Si3 -175.5(12)
N3 Lu1 C1 C9 -40.5(15)
N2 Lu1 C1 C9 -178.7(10)
N1 Lu1 C1 C9 88.5(11)
C3 Lu1 C1 C9 -75.3(10)
C2 Lu1 C1 C9 -111.1(13)
C4 Lu1 C1 C9 -35.5(9)
Si2 Lu1 C1 C9 154.2(9)
Si4 Lu1 C1 C9 1.0(13)
N3 Lu1 C1 C2 70.6(10)
N2 Lu1 C1 C2 -67.6(7)
N1 Lu1 C1 C2 -160.4(8)
C3 Lu1 C1 C2 35.8(7)
C4 Lu1 C1 C2 75.6(7)
C9 Lu1 C1 C2 111.1(13)
Si2 Lu1 C1 C2 -94.6(7)
Si4 Lu1 C1 C2 112.1(7)
N3 Lu1 C1 C10 -171.7(9)
N2 Lu1 C1 C10 50.1(10)
N1 Lu1 C1 C10 -42.7(9)
C3 Lu1 C1 C10 153.5(12)
C2 Lu1 C1 C10 117.7(13)
C4 Lu1 C1 C10 -166.7(12)
C9 Lu1 C1 C10 -131.2(17)
Si2 Lu1 C1 C10 23.0(11)
Si4 Lu1 C1 C10 -130.2(9)
C9 C1 C2 C3 2.1(17)
C10 C1 C2 C3 179.9(12)
Lu1 C1 C2 C3 -67.6(9)
C9 C1 C2 Lu1 69.7(12)
C10 C1 C2 Lu1 -112.5(13)
N3 Lu1 C2 C3 -21.3(9)
N2 Lu1 C2 C3 -128.6(7)
N1 Lu1 C2 C3 135.5(6)
C4 Lu1 C2 C3 38.4(6)
C1 Lu1 C2 C3 115.6(11)
C9 Lu1 C2 C3 77.8(8)
Si2 Lu1 C2 C3 -137.6(6)
Si4 Lu1 C2 C3 17.3(9)
N3 Lu1 C2 C1 -136.9(7)
N2 Lu1 C2 C1 115.8(7)
N1 Lu1 C2 C1 19.9(8)
C3 Lu1 C2 C1 -115.6(11)
C4 Lu1 C2 C1 -77.1(9)
C9 Lu1 C2 C1 -37.7(6)
Si2 Lu1 C2 C1 106.9(7)
Si4 Lu1 C2 C1 -98.2(7)
C1 C2 C3 C4 -2.2(12)
Lu1 C2 C3 C4 -71.2(7)
C1 C2 C3 Lu1 69.0(9)
N3 Lu1 C3 C2 162.6(7)
N2 Lu1 C3 C2 55.5(7)
N1 Lu1 C3 C2 -57.2(8)
C4 Lu1 C3 C2 -111.7(8)
C1 Lu1 C3 C2 -37.3(7)
C9 Lu1 C3 C2 -76.4(8)
Si2 Lu1 C3 C2 64.6(8)
Si4 Lu1 C3 C2 -167.3(7)
N3 Lu1 C3 C4 -85.7(7)
N2 Lu1 C3 C4 167.2(7)
N1 Lu1 C3 C4 54.5(8)
C2 Lu1 C3 C4 111.7(8)
C1 Lu1 C3 C4 74.4(8)
C9 Lu1 C3 C4 35.3(7)
Si2 Lu1 C3 C4 176.3(6)
Si4 Lu1 C3 C4 -55.6(7)
C2 C3 C4 C9 1.5(12)
Lu1 C3 C4 C9 -67.7(10)
C2 C3 C4 C5 -177.0(14)
Lu1 C3 C4 C5 113.8(13)
C2 C3 C4 Lu1 69.2(7)
N3 Lu1 C4 C9 -147.0(8)
N2 Lu1 C4 C9 98.0(9)
N1 Lu1 C4 C9 -21.0(8)
C3 Lu1 C4 C9 116.5(11)
C2 Lu1 C4 C9 78.1(9)
C1 Lu1 C4 C9 36.0(8)
Si2 Lu1 C4 C9 100.9(19)
Si4 Lu1 C4 C9 -116.8(8)
N3 Lu1 C4 C3 96.5(7)
N2 Lu1 C4 C3 -18.5(9)
N1 Lu1 C4 C3 -137.5(6)
C2 Lu1 C4 C3 -38.4(6)
C1 Lu1 C4 C3 -80.6(8)
C9 Lu1 C4 C3 -116.5(11)
Si2 Lu1 C4 C3 -16(2)
Si4 Lu1 C4 C3 126.6(6)
N3 Lu1 C4 C5 -31.5(9)
N2 Lu1 C4 C5 -146.5(8)
N1 Lu1 C4 C5 94.5(9)
C3 Lu1 C4 C5 -128.0(13)
C2 Lu1 C4 C5 -166.4(12)
C1 Lu1 C4 C5 151.4(11)
C9 Lu1 C4 C5 115.5(13)
Si2 Lu1 C4 C5 -143.6(15)
Si4 Lu1 C4 C5 -1.4(9)
C9 C4 C5 C6 -0.4(17)
C3 C4 C5 C6 177.9(12)
Lu1 C4 C5 C6 -91.0(11)
C4 C5 C6 C7 1.7(17)
C5 C6 C7 C8 0.1(19)
C6 C7 C8 C9 -3(2)
C7 C8 C9 C4 4(2)
C7 C8 C9 C1 -176.9(18)
C7 C8 C9 Lu1 89.8(14)
C3 C4 C9 C8 178.9(12)
C5 C4 C9 C8 -2.4(19)
Lu1 C4 C9 C8 114.5(13)
C3 C4 C9 C1 -0.1(18)
C5 C4 C9 C1 178.6(13)
Lu1 C4 C9 C1 -64.5(13)
C3 C4 C9 Lu1 64.4(8)
C5 C4 C9 Lu1 -116.9(11)
C2 C1 C9 C8 -180.0(14)
C10 C1 C9 C8 2(4)
Lu1 C1 C9 C8 -114(2)
C2 C1 C9 C4 -1(2)
C10 C1 C9 C4 -178.7(13)
Lu1 C1 C9 C4 64.6(11)
C2 C1 C9 Lu1 -65.8(10)
C10 C1 C9 Lu1 116.7(19)
N3 Lu1 C9 C8 -75.9(12)
N2 Lu1 C9 C8 131.7(10)
N1 Lu1 C9 C8 45.7(11)
C3 Lu1 C9 C8 -149.9(13)
C2 Lu1 C9 C8 169.9(14)
C4 Lu1 C9 C8 -113.6(15)
C1 Lu1 C9 C8 129.9(18)
Si2 Lu1 C9 C8 84.0(13)
Si4 Lu1 C9 C8 -49.3(11)
N3 Lu1 C9 C4 37.8(9)
N2 Lu1 C9 C4 -114.7(8)
N1 Lu1 C9 C4 159.3(8)
C3 Lu1 C9 C4 -36.3(7)
C2 Lu1 C9 C4 -76.5(8)
C1 Lu1 C9 C4 -116.4(14)
Si2 Lu1 C9 C4 -162.3(6)
Si4 Lu1 C9 C4 64.4(8)
N3 Lu1 C9 C1 154.2(10)
N2 Lu1 C9 C1 1.7(14)
N1 Lu1 C9 C1 -84.2(11)
C3 Lu1 C9 C1 80.2(11)
C2 Lu1 C9 C1 40.0(9)
C4 Lu1 C9 C1 116.4(14)
Si2 Lu1 C9 C1 -45.9(14)
Si4 Lu1 C9 C1 -179.2(10)
C9 C1 C10 C17 152.5(19)
C2 C1 C10 C17 -24.6(18)
Lu1 C1 C10 C17 -109.5(11)
C9 C1 C10 C18 32(3)
C2 C1 C10 C18 -145.0(13)
Lu1 C1 C10 C18 130.1(10)
C9 C1 C10 C11 -90(2)
C2 C1 C10 C11 93.1(15)
Lu1 C1 C10 C11 8.2(14)
C1 C10 C11 C12 60.9(14)
C17 C10 C11 C12 -178.6(10)
C18 C10 C11 C12 -61.8(14)
C16 N1 C12 C13 -1.4(17)
Lu1 N1 C12 C13 -173.7(8)
C16 N1 C12 C11 -174.5(10)
Lu1 N1 C12 C11 13.2(14)
C10 C11 C12 C13 106.5(13)
C10 C11 C12 N1 -80.4(14)
N1 C12 C13 C14 0.9(19)
C11 C12 C13 C14 173.9(11)
C12 C13 C14 C15 0.3(18)
C13 C14 C15 C16 -0.9(16)
C12 N1 C16 C15 0.8(16)
Lu1 N1 C16 C15 173.6(8)
C14 C15 C16 N1 0.3(17)
